data_7033130
loop_
_publ_author_name
'Liang, Weibin'
'Babarao, Ravichandar'
'Murphy, Michael J.'
'D'Alessandro, Deanna Michelle'

_publ_section_title
;
 The First Example of a Zirconium-Oxide Based Metal-Organic Framework
 Constructed from Monocarboxylate Ligands
;
_journal_issue 4
_journal_name_full 'Dalton Transactions'
_journal_page_first 1516
_journal_page_last 1519
_journal_paper_doi 10.1039/C4DT03183K
_journal_volume 44
_journal_year 2015
_chemical_formula_sum 'C15 H12 N O39 Zr6'
_chemical_formula_weight 1377.58
_chemical_name_systematic ?
_space_group_IT_number 63
_space_group_name_Hall '-C 2c 2'
_space_group_name_H-M_alt 'P m n b'
_symmetry_cell_setting orthorhombic
_symmetry_space_group_name_Hall '-C 2c 2'
_symmetry_space_group_name_H-M 'C m c m'
_atom_sites_solution_hydrogens geom
_atom_sites_solution_primary direct
_atom_sites_solution_secondary difmap
_audit_creation_method SHELXL-97
_audit_update_record
;
2014-09-23 deposited with the CCDC.
2014-11-20 downloaded from the CCDC.
;
_cell_angle_alpha 90.00
_cell_angle_beta 90.00
_cell_angle_gamma 90.00
_cell_formula_units_Z 4
_cell_length_a 10.04970(10)
_cell_length_b 19.9849(3)
_cell_length_c 19.7712(2)
_cell_measurement_reflns_used 24693
_cell_measurement_temperature 150(2)
_cell_measurement_theta_max 75.5360
_cell_measurement_theta_min 4.4070
_cell_volume 3970.89(8)
_computing_cell_refinement
;
CrysAlisPro, Agilent Technologies,
Version 1.171.37.33 (release 27-03-2014 CrysAlis171 .NET)
(compiled Mar 27 2014,17:12:48)
;
_computing_data_collection
;
CrysAlisPro, Agilent Technologies,
Version 1.171.37.33 (release 27-03-2014 CrysAlis171 .NET)
(compiled Mar 27 2014,17:12:48)
;
_computing_data_reduction
;
CrysAlisPro, Agilent Technologies,
Version 1.171.37.33 (release 27-03-2014 CrysAlis171 .NET)
(compiled Mar 27 2014,17:12:48)
;
_computing_structure_refinement 'SHELXL-97 (Sheldrick, 1997)'
_computing_structure_solution 'SHELXS-97 (Sheldrick, 1990)'
_diffrn_ambient_temperature 150(2)
_diffrn_detector_area_resol_mean 10.5861
_diffrn_measured_fraction_theta_full 0.999
_diffrn_measured_fraction_theta_max 0.999
_diffrn_measurement_device_type 'SuperNova, Dual, Cu at zero, Atlas'
_diffrn_measurement_method '\w scans'
_diffrn_radiation_monochromator mirror
_diffrn_radiation_source 'fine-focus sealed tube'
_diffrn_radiation_type CuK\a
_diffrn_radiation_wavelength 1.54178
_diffrn_reflns_av_R_equivalents 0.0467
_diffrn_reflns_av_sigmaI/netI 0.0165
_diffrn_reflns_limit_h_max 12
_diffrn_reflns_limit_h_min -12
_diffrn_reflns_limit_k_max 25
_diffrn_reflns_limit_k_min -24
_diffrn_reflns_limit_l_max 24
_diffrn_reflns_limit_l_min -24
_diffrn_reflns_number 35477
_diffrn_reflns_theta_full 75.89
_diffrn_reflns_theta_max 75.89
_diffrn_reflns_theta_min 4.42
_exptl_absorpt_coefficient_mu 13.618
_exptl_absorpt_correction_T_max 1.00000
_exptl_absorpt_correction_T_min 0.52949
_exptl_absorpt_correction_type multi-scan
_exptl_absorpt_process_details
;
CrysAlisPro, Agilent Technologies,
Version 1.171.37.33 (release 27-03-2014 CrysAlis171 .NET)
(compiled Mar 27 2014,17:12:48)
Empirical absorption correction using spherical harmonics,
 implemented in SCALE3 ABSPACK scaling algorithm.
;
_exptl_crystal_colour colourless
_exptl_crystal_density_diffrn 2.304
_exptl_crystal_density_method 'not measured'
_exptl_crystal_description plate
_exptl_crystal_F_000 2644
_exptl_crystal_size_max 0.05
_exptl_crystal_size_mid 0.04
_exptl_crystal_size_min 0.02
_refine_diff_density_max 2.313
_refine_diff_density_min -1.214
_refine_diff_density_rms 0.240
_refine_ls_extinction_method none
_refine_ls_goodness_of_fit_ref 1.064
_refine_ls_hydrogen_treatment constr
_refine_ls_matrix_type full
_refine_ls_number_parameters 145
_refine_ls_number_reflns 2259
_refine_ls_number_restraints 9
_refine_ls_restrained_S_all 1.063
_refine_ls_R_factor_all 0.0572
_refine_ls_R_factor_gt 0.0546
_refine_ls_shift/su_max 0.002
_refine_ls_shift/su_mean 0.000
_refine_ls_structure_factor_coef Fsqd
_refine_ls_weighting_details 'calc w=1/[\s^2^(Fo^2^)+(0.1106P)^2^+53.6045P] where P=(Fo^2^+2Fc^2^)/3'
_refine_ls_weighting_scheme calc
_refine_ls_wR_factor_gt 0.1687
_refine_ls_wR_factor_ref 0.1729
_reflns_number_gt 2097
_reflns_number_total 2259
_reflns_threshold_expression >2sigma(I)
_cod_data_source_file c4dt03183k2.cif
_cod_data_source_block s1373
_cod_depositor_comments
;
The following automatic conversions were performed:

'_symmetry_cell_setting' value 'Orthorhombic' changed to
'orthorhombic' according to
/usr/data/users/saulius/crontab/automatic-downloads/rss-feeds/RSC/lib/dictionaries/cif_core.dic
dictionary named 'cif_core.dic' version 2.4.2 from 2011-04-26.

Automatic conversion script
Id: cif_fix_values 2935 2014-11-11 08:27:57Z andrius 

Changing '_symmetry_space_group_name_h-m_alt' tag to 
'_space_group_name_H-M_alt' after consulting the CIF core dictionary.

Antanas Vaitkus,
2015-02-23
;
_cod_database_code 7033130

loop_
_symmetry_equiv_pos_as_xyz
'x, y, z'
'-x, -y, z+1/2'
'x, -y, -z'
'-x, y, -z+1/2'
'x+1/2, y+1/2, z'
'-x+1/2, -y+1/2, z+1/2'
'x+1/2, -y+1/2, -z'
'-x+1/2, y+1/2, -z+1/2'
'-x, -y, -z'
'x, y, -z-1/2'
'-x, y, z'
'x, -y, z-1/2'
'-x+1/2, -y+1/2, -z'
'x+1/2, y+1/2, -z-1/2'
'-x+1/2, y+1/2, z'
'x+1/2, -y+1/2, z-1/2'

loop_
_atom_site_label
_atom_site_type_symbol
_atom_site_fract_x
_atom_site_fract_y
_atom_site_fract_z
_atom_site_U_iso_or_equiv
_atom_site_adp_type
_atom_site_occupancy
_atom_site_symmetry_multiplicity
_atom_site_calc_flag
_atom_site_refinement_flags
_atom_site_disorder_assembly
_atom_site_disorder_group
C30A C 0.0000 0.958(2) 0.9092(11) 0.063(7) Uiso 0.65(5) 2 d SP . 1
H30A H 0.0000 0.9121 0.9010 0.075 Uiso 0.65(5) 2 calc SPR . 1
O30A O 0.1090(9) 0.9938(10) 0.9157(5) 0.041(3) Uiso 0.65(5) 1 d P . 1
C30B C 0.0000 0.985(2) 0.9094(13) 0.033(8) Uiso 0.35(5) 2 d SP . 2
H30B H 0.0000 1.0159 0.8744 0.040 Uiso 0.35(5) 2 calc SPR . 2
O30B O 0.1096(14) 0.9712(13) 0.9248(8) 0.029(6) Uiso 0.35(5) 1 d P . 2
N50 N 0.933(4) 0.809(2) 0.7500 0.144(17) Uiso 0.50 2 d SPD A 2
C52 C 1.0000 0.743(2) 0.7500 0.22(3) Uiso 1 4 d SD A 2
C51 C 1.020(8) 0.869(4) 0.7500 0.26(4) Uiso 0.50 2 d SPD A 2
C50 C 0.805(4) 0.8148(18) 0.7500 0.118(16) Uiso 0.50 2 d SPD A 2
O50 O 0.750(4) 0.758(2) 0.7500 0.20(2) Uiso 0.50 2 d SPD A 2
O20 O 0.3683(6) 1.1623(3) 0.8962(3) 0.0501(13) Uani 1 1 d . . 2
C20 C 0.2848(10) 1.1347(5) 0.8577(5) 0.060(2) Uani 1 1 d . . 2
H20 H 0.2404 1.1627 0.8276 0.071 Uiso 1 1 calc R . 2
O40 O 0.3382(5) 0.9566(3) 0.8056(2) 0.0453(12) Uani 1 1 d . . 2
O21 O 0.2548(6) 1.0742(3) 0.8551(4) 0.0623(17) Uani 1 1 d . . 2
C40 C 0.314(2) 0.9797(9) 0.7500 0.081(5) Uani 1 2 d S . 2
H40 H 0.2710 1.0209 0.7500 0.097 Uiso 1 2 calc SR . 2
O2B O 0.5000 0.9122(7) 0.9105(6) 0.030(3) Uiso 0.50 2 d SP . 2
O3A O 0.5000 1.0348(6) 0.9125(7) 0.026(2) Uiso 0.50 2 d SP . 2
O3B O 0.5000 1.0448(6) 0.8851(7) 0.028(3) Uiso 0.50 2 d SP . 2
O2A O 0.5000 0.9341(6) 0.9375(6) 0.029(2) Uiso 0.50 2 d SP . 2
O1B O 0.2964(12) 1.0659(5) 0.9836(5) 0.038(2) Uiso 0.50 1 d P . 2
Zr1 Zr 0.32374(5) 0.98136(3) 0.91244(3) 0.0301(2) Uani 1 1 d . . 2
Zr2 Zr 0.5000 1.11995(4) 0.97395(4) 0.0338(3) Uani 1 2 d S . 2
O1A O 0.3507(11) 1.0519(5) 0.9901(5) 0.0334(19) Uiso 0.50 1 d P . 2
O11 O 0.2511(6) 0.8743(3) 0.9000(3) 0.0535(14) Uani 1 1 d . . 2
O10 O 0.3681(6) 1.1900(3) 1.0277(3) 0.0468(12) Uani 1 1 d . . 2
C10 C 0.2810(10) 0.8202(4) 0.9269(5) 0.055(2) Uani 1 1 d . . 2
H10 H 0.2342 0.7828 0.9122 0.066 Uiso 1 1 calc R . 2
O1W O 0.0000 0.6154(6) 0.7500 0.052(3) Uiso 1 4 d S B 2
O4W O 0.0000 0.098(2) 0.7500 0.188(14) Uiso 1 4 d S C 2
O3W O 0.5000 0.3453(18) 0.0384(17) 0.234(13) Uiso 1 2 d S D 2
O2W O 0.5000 0.7985(15) 0.7065(12) 0.192(10) Uiso 1 2 d S . .

loop_
_atom_site_aniso_label
_atom_site_aniso_U_11
_atom_site_aniso_U_22
_atom_site_aniso_U_33
_atom_site_aniso_U_23
_atom_site_aniso_U_13
_atom_site_aniso_U_12
O20 0.045(3) 0.047(3) 0.058(3) 0.004(2) -0.009(3) 0.010(2)
C20 0.056(5) 0.057(5) 0.066(5) 0.009(4) -0.020(5) 0.014(4)
O40 0.032(3) 0.069(3) 0.035(3) -0.003(2) -0.003(2) -0.001(2)
O21 0.043(3) 0.060(3) 0.084(4) 0.006(3) -0.032(3) 0.003(3)
C40 0.101(15) 0.083(11) 0.060(9) 0.000 0.000 0.005(9)
Zr1 0.0094(3) 0.0426(4) 0.0384(4) -0.00363(19) -0.00058(16) -0.00042(17)
Zr2 0.0220(4) 0.0347(4) 0.0446(5) -0.0010(3) 0.000 0.000
O11 0.046(3) 0.054(3) 0.061(3) -0.009(2) -0.015(3) -0.017(3)
O10 0.040(3) 0.041(3) 0.060(3) -0.007(2) 0.002(2) 0.014(2)
C10 0.058(5) 0.045(4) 0.062(5) -0.012(4) -0.001(4) -0.018(4)

loop_
_atom_type_symbol
_atom_type_description
_atom_type_scat_dispersion_real
_atom_type_scat_dispersion_imag
_atom_type_scat_source
C C 0.0181 0.0091 'International Tables Vol C Tables 4.2.6.8 and 6.1.1.4'
H H 0.0000 0.0000 'International Tables Vol C Tables 4.2.6.8 and 6.1.1.4'
N N 0.0311 0.0180 'International Tables Vol C Tables 4.2.6.8 and 6.1.1.4'
O O 0.0492 0.0322 'International Tables Vol C Tables 4.2.6.8 and 6.1.1.4'
Zr Zr -0.1862 2.2449 'International Tables Vol C Tables 4.2.6.8 and 6.1.1.4'

loop_
_geom_angle_atom_site_label_1
_geom_angle_atom_site_label_2
_geom_angle_atom_site_label_3
_geom_angle
_geom_angle_site_symmetry_1
_geom_angle_site_symmetry_3
O30A C30A O30A 113(4) . 11
O30B C30B O30B 139(5) 11 .
C30B O30B Zr1 151(3) . .
C50 N50 C52 122(2) . .
C50 N50 C51 121(2) . .
C52 N50 C51 117(4) . .
O50 C50 N50 110.5(17) . .
C20 O20 Zr2 130.9(5) . .
O21 C20 O20 127.5(8) . .
C40 O40 Zr1 141.1(9) . .
C20 O21 Zr1 134.0(6) . .
O40 C40 O40 129.3(17) 10_557 .
Zr1 O2B Zr1 104.0(5) 11_655 .
Zr1 O2B Zr2 98.6(4) 11_655 9_677
Zr1 O2B Zr2 98.6(4) . 9_677
Zr1 O3A Zr1 117.9(6) 11_655 .
Zr1 O3A Zr2 114.9(4) 11_655 .
Zr1 O3A Zr2 114.9(4) . .
Zr1 O3B Zr1 104.2(5) 11_655 .
Zr1 O3B Zr2 100.6(4) 11_655 .
Zr1 O3B Zr2 100.6(4) . .
Zr2 O2A Zr1 116.4(3) 9_677 .
Zr2 O2A Zr1 116.4(3) 9_677 11_655
Zr1 O2A Zr1 117.9(6) . 11_655
Zr1 O1B Zr1 104.0(4) . 3_577
Zr1 O1B Zr2 101.1(4) . .
Zr1 O1B Zr2 99.3(4) 3_577 .
O1A Zr1 O2A 61.0(4) 3_577 .
O1A Zr1 O3A 93.1(5) 3_577 .
O2A Zr1 O3A 60.1(4) . .
O2A Zr1 O1A 91.2(5) . .
O3A Zr1 O1A 62.8(4) . .
O1A Zr1 O30B 89.7(7) 3_577 .
O2A Zr1 O30B 141.1(8) . .
O3A Zr1 O30B 153.5(7) . .
O1A Zr1 O30B 96.2(5) . .
O1A Zr1 O40 145.9(3) 3_577 .
O2A Zr1 O40 94.1(4) . .
O3A Zr1 O40 93.5(4) . .
O1A Zr1 O40 148.6(3) . .
O30B Zr1 O40 98.9(4) . .
O2A Zr1 O1B 107.6(5) . .
O3A Zr1 O1B 73.3(4) . .
O30B Zr1 O1B 82.9(5) . .
O40 Zr1 O1B 143.0(3) . .
O1A Zr1 O3B 107.7(5) 3_577 .
O2A Zr1 O3B 68.9(4) . .
O1A Zr1 O3B 72.3(4) . .
O30B Zr1 O3B 149.4(8) . .
O40 Zr1 O3B 80.9(4) . .
O1B Zr1 O3B 79.7(4) . .
O1A Zr1 O2B 73.3(4) 3_577 .
O3A Zr1 O2B 69.1(4) . .
O1A Zr1 O2B 108.9(4) . .
O30B Zr1 O2B 136.4(8) . .
O40 Zr1 O2B 77.9(4) . .
O1B Zr1 O2B 125.3(4) . .
O3B Zr1 O2B 73.8(4) . .
O1A Zr1 O11 80.7(3) 3_577 .
O2A Zr1 O11 82.6(4) . .
O3A Zr1 O11 139.5(3) . .
O1A Zr1 O11 138.7(3) . .
O30B Zr1 O11 66.9(7) . .
O40 Zr1 O11 72.7(2) . .
O1B Zr1 O11 138.2(3) . .
O3B Zr1 O11 139.3(3) . .
O2B Zr1 O11 70.9(3) . .
O2A Zr1 O1B 72.4(4) . 3_577
O3A Zr1 O1B 108.5(5) . 3_577
O30B Zr1 O1B 75.0(7) . 3_577
O40 Zr1 O1B 142.2(3) . 3_577
O3B Zr1 O1B 123.1(5) . 3_577
O2B Zr1 O1B 81.7(4) . 3_577
O11 Zr1 O1B 70.6(3) . 3_577
O1A Zr1 O21 140.2(3) 3_577 .
O2A Zr1 O21 138.6(3) . .
O3A Zr1 O21 80.8(4) . .
O1A Zr1 O21 81.7(3) . .
O30B Zr1 O21 80.3(8) . .
O40 Zr1 O21 73.9(2) . .
O1B Zr1 O21 70.0(3) . .
O3B Zr1 O21 70.2(3) . .
O2B Zr1 O21 137.0(3) . .
O11 Zr1 O21 127.9(2) . .
O1B Zr1 O21 138.5(3) 3_577 .
O1A Zr2 O2A 61.3(3) . 9_677
O1A Zr2 O2A 61.3(3) 11_655 9_677
O1A Zr2 O3A 63.3(3) . .
O1A Zr2 O3A 63.3(3) 11_655 .
O2A Zr2 O3A 93.8(5) 9_677 .
O1A Zr2 O20 85.6(3) . .
O1A Zr2 O20 143.6(3) 11_655 .
O2A Zr2 O20 142.88(18) 9_677 .
O3A Zr2 O20 84.7(3) . .
O1A Zr2 O20 143.6(3) . 11_655
O1A Zr2 O20 85.6(3) 11_655 11_655
O2A Zr2 O20 142.88(18) 9_677 11_655
O3A Zr2 O20 84.7(3) . 11_655
O20 Zr2 O20 74.1(3) . 11_655
O1A Zr2 O10 142.0(3) . 11_655
O1A Zr2 O10 84.6(3) 11_655 11_655
O2A Zr2 O10 85.6(3) 9_677 11_655
O3A Zr2 O10 142.95(16) . 11_655
O20 Zr2 O10 117.1(2) . 11_655
O20 Zr2 O10 74.3(2) 11_655 11_655
O1A Zr2 O10 84.6(3) . .
O1A Zr2 O10 142.0(3) 11_655 .
O2A Zr2 O10 85.6(3) 9_677 .
O3A Zr2 O10 142.95(16) . .
O20 Zr2 O10 74.3(2) . .
O20 Zr2 O10 117.1(2) 11_655 .
O10 Zr2 O10 74.0(3) 11_655 .
O1A Zr2 O3B 71.8(3) . .
O1A Zr2 O3B 71.8(3) 11_655 .
O2A Zr2 O3B 107.8(5) 9_677 .
O20 Zr2 O3B 73.7(3) . .
O20 Zr2 O3B 73.7(3) 11_655 .
O10 Zr2 O3B 141.27(18) 11_655 .
O10 Zr2 O3B 141.27(18) . .
O2A Zr2 O1B 71.7(3) 9_677 .
O3A Zr2 O1B 70.7(3) . .
O20 Zr2 O1B 72.9(3) . .
O20 Zr2 O1B 140.1(3) 11_655 .
O10 Zr2 O1B 141.9(3) 11_655 .
O10 Zr2 O1B 74.1(3) . .
O3B Zr2 O1B 76.1(3) . .
O2A Zr2 O1B 71.7(3) 9_677 11_655
O3A Zr2 O1B 70.7(3) . 11_655
O20 Zr2 O1B 140.1(3) . 11_655
O20 Zr2 O1B 72.9(3) 11_655 11_655
O10 Zr2 O1B 74.1(3) 11_655 11_655
O10 Zr2 O1B 141.9(3) . 11_655
O3B Zr2 O1B 76.1(3) . 11_655
O1A Zr2 O2B 70.8(3) . 9_677
O1A Zr2 O2B 70.8(3) 11_655 9_677
O3A Zr2 O2B 109.8(5) . 9_677
O20 Zr2 O2B 141.02(19) . 9_677
O20 Zr2 O2B 141.02(19) 11_655 9_677
O10 Zr2 O2B 73.0(3) 11_655 9_677
O10 Zr2 O2B 73.0(3) . 9_677
O3B Zr2 O2B 123.8(5) . 9_677
O1B Zr2 O2B 78.2(3) . 9_677
O1B Zr2 O2B 78.2(3) 11_655 9_677
Zr2 O1A Zr1 117.2(5) . 3_577
Zr2 O1A Zr1 115.2(4) . .
Zr1 O1A Zr1 116.7(4) 3_577 .
C10 O11 Zr1 134.1(5) . .
C10 O10 Zr2 130.8(5) 3_577 .
O11 C10 O10 127.5(7) . 3_577

loop_
_geom_bond_atom_site_label_1
_geom_bond_atom_site_label_2
_geom_bond_distance
_geom_bond_site_symmetry_2
C30A O30A 1.32(3) .
C30A O30A 1.32(3) 11
C30B O30B 1.18(2) 11
C30B O30B 1.18(2) .
O30B Zr1 2.175(14) .
N50 C50 1.29(2) .
N50 C52 1.486(16) .
N50 C51 1.495(16) .
C50 O50 1.266(19) .
O20 C20 1.260(11) .
O20 Zr2 2.198(5) .
C20 O21 1.248(11) .
O40 C40 1.216(10) .
O40 Zr1 2.175(5) .
O21 Zr1 2.281(6) .
C40 O40 1.216(10) 10_557
O2B Zr1 2.248(8) 11_655
O2B Zr1 2.248(8) .
O2B Zr2 2.372(12) 9_677
O3A Zr1 2.068(6) 11_655
O3A Zr1 2.068(6) .
O3A Zr2 2.091(12) .
O3B Zr1 2.244(8) 11_655
O3B Zr1 2.244(8) .
O3B Zr2 2.312(13) .
O2A Zr2 2.056(12) 9_677
O2A Zr1 2.068(6) .
O2A Zr1 2.068(6) 11_655
O1B Zr1 2.216(10) .
O1B Zr1 2.278(10) 3_577
O1B Zr2 2.322(11) .
Zr1 O1A 2.057(9) 3_577
Zr1 O1A 2.102(9) .
Zr1 O11 2.273(5) .
Zr1 O1B 2.278(10) 3_577
Zr2 O1A 2.049(10) .
Zr2 O1A 2.049(10) 11_655
Zr2 O2A 2.056(12) 9_677
Zr2 O20 2.198(6) 11_655
Zr2 O10 2.201(5) 11_655
Zr2 O10 2.201(5) .
Zr2 O1B 2.322(11) 11_655
Zr2 O2B 2.372(12) 9_677
O1A Zr1 2.057(9) 3_577
O11 C10 1.243(11) .
O10 C10 1.270(11) 3_577
C10 O10 1.270(11) 3_577
